data_7215716
loop_
_publ_author_name
'Yang, Lan'
'Zhang, Sheng'
'Liu, Xiangyu'
'Yang, Qi'
'Wei, Qing'
'Xie, Gang'
'Chen, Sanping'

_publ_section_title
;
 Effect of phenylacetic acid coligands on the structures and magnetic
 properties of azido-bridged copper(ii)-chain compounds
;
_journal_issue 20
_journal_name_full CrystEngComm
_journal_page_first 4194
_journal_paper_doi 10.1039/c3ce42532k
_journal_volume 16
_journal_year 2014
_chemical_formula_sum 'C8 H6 Cu N4 O4'
_chemical_formula_weight 285.71
_chemical_name_systematic
; 
 ? 
;
_space_group_IT_number 2
_symmetry_space_group_name_Hall '-P 1'
_symmetry_space_group_name_H-M 'P -1'
_atom_sites_solution_hydrogens geom
_atom_sites_solution_primary direct
_atom_sites_solution_secondary difmap
_audit_creation_method SHELXL-97
_cell_angle_alpha 70.714(15)
_cell_angle_beta 77.107(14)
_cell_angle_gamma 88.869(14)
_cell_formula_units_Z 2
_cell_length_a 6.785(5)
_cell_length_b 7.594(6)
_cell_length_c 10.591(8)
_cell_measurement_reflns_used 3524
_cell_measurement_temperature 296(2)
_cell_measurement_theta_max 25.10
_cell_measurement_theta_min 1.96
_cell_volume 501.2(7)
_computing_structure_refinement 'SHELXL-97 (Sheldrick, 1997)'
_computing_structure_solution 'SHELXS-97 (Sheldrick, 1990)'
_diffrn_ambient_temperature 296(2)
_diffrn_measured_fraction_theta_full 0.985
_diffrn_measured_fraction_theta_max 0.985
_diffrn_radiation_monochromator graphite
_diffrn_radiation_source 'fine-focus sealed tube'
_diffrn_radiation_type MoK\a
_diffrn_radiation_wavelength 0.71073
_diffrn_reflns_av_R_equivalents 0.0000
_diffrn_reflns_av_sigmaI/netI 0.1331
_diffrn_reflns_limit_h_max 8
_diffrn_reflns_limit_h_min -7
_diffrn_reflns_limit_k_max 9
_diffrn_reflns_limit_k_min -9
_diffrn_reflns_limit_l_max 11
_diffrn_reflns_limit_l_min -12
_diffrn_reflns_number 1736
_diffrn_reflns_theta_full 25.02
_diffrn_reflns_theta_max 25.02
_diffrn_reflns_theta_min 2.09
_exptl_absorpt_coefficient_mu 2.188
_exptl_absorpt_correction_T_max 0.9019
_exptl_absorpt_correction_T_min 0.7973
_exptl_absorpt_correction_type multi-scan
_exptl_absorpt_process_details SADABS
_exptl_crystal_colour pink
_exptl_crystal_density_diffrn 1.893
_exptl_crystal_density_method 'not measured'
_exptl_crystal_description block
_exptl_crystal_F_000 286
_exptl_crystal_size_max 0.27
_exptl_crystal_size_mid 0.19
_exptl_crystal_size_min 0.12
_refine_diff_density_max 0.850
_refine_diff_density_min -0.914
_refine_diff_density_rms 0.220
_refine_ls_extinction_coef 0.061(8)
_refine_ls_extinction_expression Fc^*^=kFc[1+0.001xFc^2^\l^3^/sin(2\q)]^-1/4^
_refine_ls_extinction_method SHELXL
_refine_ls_goodness_of_fit_ref 1.049
_refine_ls_hydrogen_treatment mixed
_refine_ls_matrix_type full
_refine_ls_number_parameters 217
_refine_ls_number_reflns 1736
_refine_ls_number_restraints 492
_refine_ls_restrained_S_all 0.928
_refine_ls_R_factor_all 0.1716
_refine_ls_R_factor_gt 0.0858
_refine_ls_shift/su_max 0.000
_refine_ls_shift/su_mean 0.000
_refine_ls_structure_factor_coef Fsqd
_refine_ls_weighting_details 'calc w=1/[\s^2^(Fo^2^)+(0.0000P)^2^+8.9000P] where P=(Fo^2^+2Fc^2^)/3'
_refine_ls_weighting_scheme calc
_refine_ls_wR_factor_gt 0.1803
_refine_ls_wR_factor_ref 0.2360
_reflns_number_gt 828
_reflns_number_total 1736
_reflns_threshold_expression >2sigma(I)
_cod_data_source_file c3ce42532k1.cif
_cod_data_source_block x
_cod_original_cell_volume 501.3(7)
_cod_original_sg_symbol_H-M p-1
_cod_database_code 7215716

loop_
_symmetry_equiv_pos_as_xyz
'x, y, z'
'-x, -y, -z'

loop_
_atom_site_label
_atom_site_type_symbol
_atom_site_fract_x
_atom_site_fract_y
_atom_site_fract_z
_atom_site_U_iso_or_equiv
_atom_site_adp_type
_atom_site_occupancy
_atom_site_symmetry_multiplicity
_atom_site_calc_flag
_atom_site_refinement_flags
_atom_site_disorder_assembly
_atom_site_disorder_group
Cu1 Cu 0.5000 1.0000 0.5000 0.0376(8) Uani 1 2 d S . .
Cu2 Cu 0.0000 1.0000 0.5000 0.0636(11) Uani 1 2 d S . .
O1 O 0.4337(15) 0.7916(15) 0.4501(12) 0.069(3) Uani 1 1 d . . .
O2 O 0.1101(13) 0.7907(16) 0.4477(12) 0.069(4) Uani 1 1 d . . .
N1 N 0.2242(16) 1.007(2) 0.5922(14) 0.066(4) Uani 1 1 d . . .
N2 N 0.1832(17) 1.038(2) 0.6977(16) 0.083(5) Uani 1 1 d . . .
N3 N 0.147(2) 1.066(3) 0.802(2) 0.131(8) Uani 1 1 d . . .
C1 C 0.272(2) 0.7279(18) 0.4329(13) 0.042(3) Uani 1 1 d . A .
C2 C 0.308(2) 0.5592(19) 0.3837(15) 0.057(4) Uani 1 1 d D . .
H2A H 0.4074 0.4834 0.4265 0.068 Uiso 0.498(10) 1 calc PR A 1
H2B H 0.1828 0.4829 0.4104 0.068 Uiso 0.498(10) 1 calc PR A 1
H2C H 0.1789 0.5073 0.3829 0.068 Uiso 0.502(10) 1 calc PR A 2
H2D H 0.3683 0.4638 0.4478 0.068 Uiso 0.502(10) 1 calc PR A 2
C3 C 0.382(3) 0.624(3) 0.2308(10) 0.051(4) Uani 0.498(10) 1 d PGDU A 1
C4 C 0.584(3) 0.591(3) 0.1875(15) 0.050(4) Uani 0.498(10) 1 d PGU A 1
H4A H 0.6581 0.5302 0.2518 0.060 Uiso 0.498(10) 1 calc PR A 1
C5 C 0.676(2) 0.649(3) 0.0480(17) 0.049(4) Uani 0.498(10) 1 d PGU A 1
H5A H 0.8107 0.6277 0.0190 0.059 Uiso 0.498(10) 1 calc PR A 1
C6 C 0.565(3) 0.740(3) -0.0480(10) 0.046(4) Uani 0.498(10) 1 d PGDU A 1
C7 C 0.363(3) 0.773(3) -0.0047(14) 0.055(4) Uani 0.498(10) 1 d PGU A 1
H7A H 0.2889 0.8337 -0.0690 0.066 Uiso 0.498(10) 1 calc PR A 1
C8 C 0.271(2) 0.714(3) 0.1348(16) 0.052(4) Uani 0.498(10) 1 d PGU A 1
H8A H 0.1362 0.7362 0.1638 0.063 Uiso 0.498(10) 1 calc PR A 1
N4 N 0.651(3) 0.793(3) -0.185(2) 0.047(5) Uani 0.498(10) 1 d PDU A 1
O3 O 0.823(3) 0.767(3) -0.211(3) 0.041(6) Uani 0.498(10) 1 d PDU A 1
O4 O 0.541(3) 0.850(3) -0.258(2) 0.075(6) Uani 0.498(10) 1 d PDU A 1
C3B C 0.448(3) 0.611(3) 0.2380(11) 0.047(4) Uani 0.502(10) 1 d PGDU A 2
C4B C 0.630(3) 0.523(3) 0.2224(13) 0.050(4) Uani 0.502(10) 1 d PGU A 2
H4B H 0.6675 0.4417 0.2991 0.059 Uiso 0.502(10) 1 calc PR A 2
C5B C 0.754(2) 0.558(3) 0.0923(17) 0.047(4) Uani 0.502(10) 1 d PGU A 2
H5B H 0.8749 0.4988 0.0819 0.056 Uiso 0.502(10) 1 calc PR A 2
C6B C 0.697(2) 0.680(3) -0.0223(12) 0.047(4) Uani 0.502(10) 1 d PGDU A 2
C7B C 0.516(3) 0.768(2) -0.0067(13) 0.046(4) Uani 0.502(10) 1 d PGU A 2
H7B H 0.4780 0.8494 -0.0833 0.055 Uiso 0.502(10) 1 calc PR A 2
C8B C 0.392(2) 0.733(3) 0.1235(17) 0.054(4) Uani 0.502(10) 1 d PGU A 2
H8B H 0.2705 0.7922 0.1339 0.065 Uiso 0.502(10) 1 calc PR A 2
N4B N 0.826(5) 0.713(5) -0.149(2) 0.060(7) Uani 0.502(10) 1 d PDU A 2
O3B O 0.976(3) 0.642(3) -0.183(2) 0.080(6) Uani 0.502(10) 1 d PDU A 2
O4B O 0.762(4) 0.826(3) -0.265(2) 0.058(6) Uani 0.502(10) 1 d PDU A 2

loop_
_atom_site_aniso_label
_atom_site_aniso_U_11
_atom_site_aniso_U_22
_atom_site_aniso_U_33
_atom_site_aniso_U_23
_atom_site_aniso_U_13
_atom_site_aniso_U_12
Cu1 0.0239(13) 0.0471(17) 0.0476(16) -0.0237(13) -0.0082(11) 0.0037(11)
Cu2 0.0232(15) 0.096(3) 0.105(2) -0.079(2) -0.0121(14) 0.0065(14)
O1 0.052(7) 0.060(7) 0.119(10) -0.054(7) -0.032(6) 0.009(5)
O2 0.016(5) 0.109(10) 0.120(10) -0.083(8) -0.021(5) 0.016(5)
N1 0.023(6) 0.131(13) 0.080(9) -0.086(10) -0.010(6) 0.021(7)
N2 0.024(7) 0.148(15) 0.099(12) -0.088(12) 0.011(7) -0.015(8)
N3 0.079(12) 0.21(2) 0.140(16) -0.143(17) 0.039(11) -0.049(13)
C1 0.054(9) 0.028(8) 0.040(8) -0.005(6) -0.014(7) -0.004(7)
C2 0.081(11) 0.036(9) 0.063(10) -0.029(8) -0.012(9) -0.023(8)
C3 0.068(8) 0.049(7) 0.046(7) -0.017(6) -0.028(7) -0.011(7)
C4 0.064(8) 0.047(8) 0.044(7) -0.016(6) -0.025(7) -0.006(7)
C5 0.067(8) 0.045(7) 0.045(7) -0.020(6) -0.024(7) -0.008(7)
C6 0.064(8) 0.044(7) 0.043(7) -0.022(6) -0.025(7) -0.008(7)
C7 0.071(8) 0.051(7) 0.047(7) -0.015(6) -0.024(7) -0.010(7)
C8 0.069(8) 0.049(7) 0.048(7) -0.018(6) -0.025(7) -0.010(7)
N4 0.068(12) 0.032(11) 0.052(13) -0.022(10) -0.023(10) 0.008(10)
O3 0.044(10) 0.042(14) 0.038(14) -0.009(11) -0.020(10) 0.009(9)
O4 0.092(13) 0.060(12) 0.054(12) -0.003(10) -0.005(10) 0.018(11)
C3B 0.065(8) 0.046(7) 0.045(7) -0.020(6) -0.031(7) -0.010(7)
C4B 0.066(8) 0.048(8) 0.044(7) -0.018(6) -0.024(7) -0.006(7)
C5B 0.065(8) 0.046(7) 0.043(7) -0.023(6) -0.027(7) -0.012(7)
C6B 0.067(8) 0.043(7) 0.043(7) -0.021(6) -0.024(7) -0.007(7)
C7B 0.062(8) 0.045(7) 0.041(7) -0.019(6) -0.026(7) -0.009(7)
C8B 0.070(8) 0.050(7) 0.049(7) -0.017(6) -0.025(7) -0.010(7)
N4B 0.066(12) 0.045(13) 0.066(15) -0.010(12) -0.025(12) 0.000(11)
O3B 0.072(12) 0.085(13) 0.063(12) -0.012(11) 0.006(10) 0.007(11)
O4B 0.076(13) 0.063(13) 0.034(12) -0.019(11) -0.008(10) 0.006(11)

loop_
_atom_type_symbol
_atom_type_description
_atom_type_scat_dispersion_real
_atom_type_scat_dispersion_imag
_atom_type_scat_source
C C 0.0033 0.0016 'International Tables Vol C Tables 4.2.6.8 and 6.1.1.4'
H H 0.0000 0.0000 'International Tables Vol C Tables 4.2.6.8 and 6.1.1.4'
N N 0.0061 0.0033 'International Tables Vol C Tables 4.2.6.8 and 6.1.1.4'
O O 0.0106 0.0060 'International Tables Vol C Tables 4.2.6.8 and 6.1.1.4'
Cu Cu 0.3201 1.2651 'International Tables Vol C Tables 4.2.6.8 and 6.1.1.4'

loop_
_geom_angle_atom_site_label_1
_geom_angle_atom_site_label_2
_geom_angle_atom_site_label_3
_geom_angle
_geom_angle_site_symmetry_1
_geom_angle_site_symmetry_3
O1 Cu1 O1 180.000(2) 2_676 .
O1 Cu1 N1 88.5(5) 2_676 .
O1 Cu1 N1 91.5(5) . .
O1 Cu1 N1 91.5(5) 2_676 2_676
O1 Cu1 N1 88.5(5) . 2_676
N1 Cu1 N1 180.000(1) . 2_676
O2 Cu2 O2 180.000(2) 2_576 .
O2 Cu2 N1 88.7(4) 2_576 .
O2 Cu2 N1 91.3(4) . .
O2 Cu2 N1 91.3(4) 2_576 2_576
O2 Cu2 N1 88.7(4) . 2_576
N1 Cu2 N1 180.000(1) . 2_576
C1 O1 Cu1 134.6(10) . .
C1 O2 Cu2 135.3(9) . .
N2 N1 Cu1 121.3(10) . .
N2 N1 Cu2 117.7(9) . .
Cu1 N1 Cu2 120.4(6) . .
N3 N2 N1 178(2) . .
O2 C1 O1 126.2(13) . .
O2 C1 C2 121.3(13) . .
O1 C1 C2 112.5(13) . .
C3 C2 C1 110.0(14) . .
C3 C2 C3B 17.9(11) . .
C1 C2 C3B 112.2(13) . .
C4 C3 C8 120.0 . .
C4 C3 C2 113.6(14) . .
C8 C3 C2 126.3(14) . .
C5 C4 C3 120.0 . .
C4 C5 C6 120.0 . .
N4 C6 C7 119.4(15) . .
N4 C6 C5 120.6(15) . .
C7 C6 C5 120.0 . .
C6 C7 C8 120.0 . .
C7 C8 C3 120.0 . .
O4 N4 O3 130(3) . .
O4 N4 C6 115(2) . .
O3 N4 C6 114(2) . .
C4B C3B C8B 120.0 . .
C4B C3B C2 118.3(13) . .
C8B C3B C2 121.6(13) . .
C5B C4B C3B 120.0 . .
C4B C5B C6B 120.0 . .
N4B C6B C7B 121.7(18) . .
N4B C6B C5B 118.3(18) . .
C7B C6B C5B 120.0 . .
C6B C7B C8B 120.0 . .
C7B C8B C3B 120.0 . .
O3B N4B C6B 131(3) . .
O3B N4B O4B 110(2) . .
C6B N4B O4B 118(2) . .

loop_
_geom_bond_atom_site_label_1
_geom_bond_atom_site_label_2
_geom_bond_distance
_geom_bond_site_symmetry_2
Cu1 O1 1.917(10) 2_676
Cu1 O1 1.917(10) .
Cu1 N1 1.917(11) .
Cu1 N1 1.917(11) 2_676
Cu2 O2 1.934(10) 2_576
Cu2 O2 1.934(10) .
Cu2 N1 1.993(11) .
Cu2 N1 1.993(11) 2_576
O1 C1 1.281(16) .
O2 C1 1.187(16) .
N1 N2 1.189(16) .
N2 N3 1.160(18) .
C1 C2 1.531(17) .
C2 C3 1.495(16) .
C2 C3B 1.549(16) .
C3 C4 1.3900 .
C3 C8 1.3900 .
C4 C5 1.3900 .
C5 C6 1.3900 .
C6 N4 1.36(2) .
C6 C7 1.3900 .
C7 C8 1.3900 .
N4 O4 1.166(19) .
N4 O3 1.166(19) .
C3B C4B 1.3900 .
C3B C8B 1.3900 .
C4B C5B 1.3900 .
C5B C6B 1.3900 .
C6B N4B 1.38(2) .
C6B C7B 1.3900 .
C7B C8B 1.3900 .
N4B O3B 1.18(2) .
N4B O4B 1.39(3) .
